data_2235103
loop_
_publ_author_name
'Abdel-Aziz, Hatem A.'
'Ghabbour, Hazem A.'
'Chantrapromma, Suchada'
'Fun, Hoong-Kun'

_publ_section_title
;
 1-(4-Fluorophenyl)-2-(phenylsulfonyl)ethanone
;
_journal_coeditor_code IS5133
_journal_issue 6
_journal_name_full 'Acta Crystallographica Section E'
_journal_page_first o1659
_journal_paper_doi 10.1107/S1600536812019666
_journal_volume 68
_journal_year 2012
_chemical_formula_iupac 'C14 H11 F O3 S'
_chemical_formula_moiety 'C14 H11 F O3 S'
_chemical_formula_sum 'C14 H11 F O3 S'
_chemical_formula_weight 278.30
_chemical_name_systematic
;
1-(4-Fluorophenyl)-2-(phenylsulfonyl)ethanone
;
_space_group_IT_number 14
_symmetry_cell_setting monoclinic
_symmetry_space_group_name_Hall '-P 2ybc'
_symmetry_space_group_name_H-M 'P 1 21/c 1'
_atom_sites_solution_hydrogens geom
_atom_sites_solution_primary direct
_atom_sites_solution_secondary difmap
_audit_creation_method SHELXL-97
_cell_angle_alpha 90.00
_cell_angle_beta 119.612(2)
_cell_angle_gamma 90.00
_cell_formula_units_Z 4
_cell_length_a 13.7046(3)
_cell_length_b 5.32160(10)
_cell_length_c 20.4401(5)
_cell_measurement_reflns_used 2393
_cell_measurement_temperature 296(2)
_cell_measurement_theta_max 71.17
_cell_measurement_theta_min 3.71
_cell_volume 1296.01(6)
_computing_cell_refinement 'SAINT (Bruker, 2009)'
_computing_data_collection 'APEX2 (Bruker, 2009)'
_computing_data_reduction 'SAINT (Bruker, 2009)'
_computing_molecular_graphics 'SHELXTL (Sheldrick, 2008)'
_computing_publication_material 'SHELXTL (Sheldrick, 2008) and PLATON (Spek, 2009)'
_computing_structure_refinement 'SHELXTL (Sheldrick, 2008)'
_computing_structure_solution 'SHELXTL (Sheldrick, 2008)'
_diffrn_ambient_temperature 296(2)
_diffrn_measured_fraction_theta_full 0.951
_diffrn_measured_fraction_theta_max 0.951
_diffrn_measurement_device_type
;
Bruker SMART APEXII CCD area-detector
;
_diffrn_measurement_method '\f and \w scans'
_diffrn_radiation_monochromator graphite
_diffrn_radiation_source 'fine-focus sealed tube'
_diffrn_radiation_type CuK\a
_diffrn_radiation_wavelength 1.54178
_diffrn_reflns_av_R_equivalents 0.0327
_diffrn_reflns_av_sigmaI/netI 0.0425
_diffrn_reflns_limit_h_max 16
_diffrn_reflns_limit_h_min -16
_diffrn_reflns_limit_k_max 6
_diffrn_reflns_limit_k_min -5
_diffrn_reflns_limit_l_max 25
_diffrn_reflns_limit_l_min -24
_diffrn_reflns_number 8880
_diffrn_reflns_theta_full 71.17
_diffrn_reflns_theta_max 71.17
_diffrn_reflns_theta_min 3.71
_diffrn_standards_number 0
_exptl_absorpt_coefficient_mu 2.360
_exptl_absorpt_correction_T_max 0.8522
_exptl_absorpt_correction_T_min 0.3410
_exptl_absorpt_correction_type multi-scan
_exptl_absorpt_process_details '(SADABS; Bruker, 2009)'
_exptl_crystal_colour Colorless
_exptl_crystal_density_diffrn 1.426
_exptl_crystal_density_method 'not measured'
_exptl_crystal_description Plate
_exptl_crystal_F_000 576
_exptl_crystal_size_max 0.58
_exptl_crystal_size_mid 0.23
_exptl_crystal_size_min 0.07
_refine_diff_density_max 0.224
_refine_diff_density_min -0.299
_refine_ls_extinction_coef 0.0041(5)
_refine_ls_extinction_expression Fc^*^=kFc[1+0.001xFc^2^\l^3^/sin(2\q)]^-1/4^
_refine_ls_extinction_method 'SHELXTL (Sheldrick, 2008)'
_refine_ls_goodness_of_fit_ref 1.072
_refine_ls_hydrogen_treatment constr
_refine_ls_matrix_type full
_refine_ls_number_parameters 173
_refine_ls_number_reflns 2393
_refine_ls_number_restraints 0
_refine_ls_restrained_S_all 1.072
_refine_ls_R_factor_all 0.0414
_refine_ls_R_factor_gt 0.0367
_refine_ls_shift/su_max 0.001
_refine_ls_shift/su_mean 0.001
_refine_ls_structure_factor_coef Fsqd
_refine_ls_weighting_details 'calc w=1/[\s^2^(Fo^2^)+(0.0503P)^2^+0.2892P] where P=(Fo^2^+2Fc^2^)/3'
_refine_ls_weighting_scheme calc
_refine_ls_wR_factor_gt 0.1013
_refine_ls_wR_factor_ref 0.1053
_reflns_number_gt 2090
_reflns_number_total 2393
_reflns_threshold_expression I>2\s(I)
_cod_data_source_file is5133.cif
_cod_data_source_block I
_cod_original_sg_symbol_H-M 'P 21/c'
_cod_database_code 2235103
_cod_database_fobs_code 2235103

loop_
_symmetry_equiv_pos_as_xyz
'x, y, z'
'-x, y+1/2, -z+1/2'
'-x, -y, -z'
'x, -y-1/2, z-1/2'

loop_
_atom_site_type_symbol
_atom_site_label
_atom_site_fract_x
_atom_site_fract_y
_atom_site_fract_z
_atom_site_U_iso_or_equiv
_atom_site_adp_type
_atom_site_calc_flag
_atom_site_refinement_flags
_atom_site_occupancy
_atom_site_symmetry_multiplicity
S S1 0.55567(3) 0.70852(8) 0.61500(2) 0.04632(18) Uani d . 1 1
F F1 0.96706(13) 0.1120(4) 0.55007(10) 0.1107(6) Uani d . 1 1
O O1 0.81880(12) 0.9811(3) 0.68962(8) 0.0662(4) Uani d . 1 1
O O2 0.45075(10) 0.8367(3) 0.58825(8) 0.0616(4) Uani d . 1 1
O O3 0.55394(12) 0.4560(2) 0.58997(8) 0.0603(4) Uani d . 1 1
C C1 0.63784(15) 0.8990(3) 0.58896(10) 0.0492(4) Uani d . 1 1
H H1A 0.6133 0.8700 0.5362 0.059 Uiso calc R 1 1
H H1B 0.6236 1.0741 0.5944 0.059 Uiso calc R 1 1
C C2 0.76418(15) 0.8516(4) 0.63472(9) 0.0492(4) Uani d . 1 1
C C3 0.81547(14) 0.6528(4) 0.61084(9) 0.0488(4) Uani d . 1 1
C C4 0.75317(15) 0.5065(4) 0.54707(10) 0.0540(4) Uani d . 1 1
H H4A 0.6762 0.5324 0.5178 0.065 Uiso calc R 1 1
C C5 0.80438(17) 0.3233(4) 0.52674(11) 0.0630(5) Uani d . 1 1
H H5A 0.7629 0.2242 0.4844 0.076 Uiso calc R 1 1
C C6 0.91764(19) 0.2912(5) 0.57045(13) 0.0716(6) Uani d . 1 1
C C7 0.98184(18) 0.4289(6) 0.63456(13) 0.0798(7) Uani d . 1 1
H H7A 1.0585 0.3991 0.6638 0.096 Uiso calc R 1 1
C C8 0.93098(16) 0.6100(5) 0.65444(12) 0.0660(6) Uani d . 1 1
H H8A 0.9735 0.7059 0.6974 0.079 Uiso calc R 1 1
C C9 0.62748(14) 0.7076(3) 0.71439(10) 0.0470(4) Uani d . 1 1
C C10 0.70719(16) 0.5235(4) 0.75248(11) 0.0560(4) Uani d . 1 1
H H10A 0.7222 0.4007 0.7263 0.067 Uiso calc R 1 1
C C11 0.76409(19) 0.5262(5) 0.83057(12) 0.0691(6) Uani d . 1 1
H H11A 0.8182 0.4049 0.8573 0.083 Uiso calc R 1 1
C C12 0.7406(2) 0.7079(5) 0.86849(12) 0.0718(6) Uani d . 1 1
H H12A 0.7791 0.7089 0.9208 0.086 Uiso calc R 1 1
C C13 0.6606(2) 0.8885(5) 0.82995(13) 0.0733(6) Uani d . 1 1
H H13A 0.6452 1.0099 0.8563 0.088 Uiso calc R 1 1
C C14 0.60266(17) 0.8904(4) 0.75166(12) 0.0596(5) Uani d . 1 1
H H14A 0.5485 1.0119 0.7252 0.072 Uiso calc R 1 1

loop_
_atom_site_aniso_label
_atom_site_aniso_U_11
_atom_site_aniso_U_22
_atom_site_aniso_U_33
_atom_site_aniso_U_12
_atom_site_aniso_U_13
_atom_site_aniso_U_23
S1 0.0442(3) 0.0421(3) 0.0460(3) 0.00262(16) 0.01715(19) -0.00338(15)
F1 0.0781(9) 0.1412(15) 0.1014(11) 0.0380(9) 0.0356(8) -0.0343(10)
O1 0.0622(8) 0.0691(10) 0.0584(8) -0.0055(7) 0.0229(7) -0.0153(7)
O2 0.0431(6) 0.0673(9) 0.0636(8) 0.0067(6) 0.0181(6) -0.0023(6)
O3 0.0713(8) 0.0437(8) 0.0575(8) -0.0013(6) 0.0253(6) -0.0084(6)
C1 0.0533(9) 0.0428(10) 0.0480(9) 0.0091(7) 0.0222(7) 0.0055(7)
C2 0.0498(9) 0.0508(11) 0.0437(9) -0.0009(8) 0.0207(7) 0.0027(7)
C3 0.0446(8) 0.0566(11) 0.0415(8) 0.0032(7) 0.0184(7) 0.0025(7)
C4 0.0449(8) 0.0656(12) 0.0445(9) 0.0057(8) 0.0168(7) -0.0008(8)
C5 0.0577(11) 0.0790(15) 0.0482(10) 0.0086(10) 0.0229(8) -0.0076(9)
C6 0.0606(11) 0.0879(17) 0.0655(13) 0.0192(11) 0.0305(10) -0.0078(11)
C7 0.0468(10) 0.109(2) 0.0684(13) 0.0185(11) 0.0168(9) -0.0101(13)
C8 0.0478(10) 0.0837(16) 0.0527(10) 0.0038(10) 0.0144(8) -0.0103(10)
C9 0.0468(8) 0.0465(10) 0.0464(9) -0.0037(7) 0.0221(7) -0.0027(7)
C10 0.0611(10) 0.0485(11) 0.0540(10) 0.0013(8) 0.0248(8) 0.0029(8)
C11 0.0695(12) 0.0637(14) 0.0588(12) -0.0041(10) 0.0200(10) 0.0138(10)
C12 0.0808(15) 0.0851(17) 0.0468(10) -0.0192(12) 0.0294(10) -0.0010(10)
C13 0.0826(15) 0.0838(17) 0.0647(13) -0.0155(13) 0.0449(12) -0.0212(12)
C14 0.0591(10) 0.0609(13) 0.0611(11) -0.0017(9) 0.0314(9) -0.0102(9)

loop_
_atom_type_symbol
_atom_type_description
_atom_type_scat_dispersion_real
_atom_type_scat_dispersion_imag
_atom_type_scat_source
C C 0.0181 0.0091 'International Tables Vol C Tables 4.2.6.8 and 6.1.1.4'
H H 0.0000 0.0000 'International Tables Vol C Tables 4.2.6.8 and 6.1.1.4'
F F 0.0727 0.0534 'International Tables Vol C Tables 4.2.6.8 and 6.1.1.4'
O O 0.0492 0.0322 'International Tables Vol C Tables 4.2.6.8 and 6.1.1.4'
S S 0.3331 0.5567 'International Tables Vol C Tables 4.2.6.8 and 6.1.1.4'

loop_
_geom_angle_atom_site_label_1
_geom_angle_atom_site_label_2
_geom_angle_atom_site_label_3
_geom_angle
O2 S1 O3 118.24(9)
O2 S1 C9 108.90(9)
O3 S1 C9 108.02(8)
O2 S1 C1 106.18(9)
O3 S1 C1 109.15(9)
C9 S1 C1 105.67(8)
C2 C1 S1 114.57(12)
C2 C1 H1A 108.6
S1 C1 H1A 108.6
C2 C1 H1B 108.6
S1 C1 H1B 108.6
H1A C1 H1B 107.6
O1 C2 C3 122.41(16)
O1 C2 C1 117.92(17)
C3 C2 C1 119.67(15)
C4 C3 C8 118.88(18)
C4 C3 C2 122.52(16)
C8 C3 C2 118.59(17)
C5 C4 C3 120.65(17)
C5 C4 H4A 119.7
C3 C4 H4A 119.7
C6 C5 C4 118.29(19)
C6 C5 H5A 120.9
C4 C5 H5A 120.9
F1 C6 C5 117.9(2)
F1 C6 C7 119.2(2)
C5 C6 C7 122.8(2)
C8 C7 C6 118.70(19)
C8 C7 H7A 120.7
C6 C7 H7A 120.7
C7 C8 C3 120.62(19)
C7 C8 H8A 119.7
C3 C8 H8A 119.7
C14 C9 C10 122.02(18)
C14 C9 S1 118.98(15)
C10 C9 S1 119.00(14)
C9 C10 C11 118.5(2)
C9 C10 H10A 120.7
C11 C10 H10A 120.7
C12 C11 C10 120.1(2)
C12 C11 H11A 120.0
C10 C11 H11A 120.0
C11 C12 C13 120.8(2)
C11 C12 H12A 119.6
C13 C12 H12A 119.6
C12 C13 C14 120.3(2)
C12 C13 H13A 119.9
C14 C13 H13A 119.9
C9 C14 C13 118.3(2)
C9 C14 H14A 120.8
C13 C14 H14A 120.8

loop_
_geom_bond_atom_site_label_1
_geom_bond_atom_site_label_2
_geom_bond_distance
S1 O2 1.4333(13)
S1 O3 1.4342(14)
S1 C9 1.7664(17)
S1 C1 1.7807(19)
F1 C6 1.349(3)
O1 C2 1.210(2)
C1 C2 1.528(2)
C1 H1A 0.9700
C1 H1B 0.9700
C2 C3 1.480(3)
C3 C4 1.391(3)
C3 C8 1.399(3)
C4 C5 1.380(3)
C4 H4A 0.9300
C5 C6 1.366(3)
C5 H5A 0.9300
C6 C7 1.374(3)
C7 C8 1.364(3)
C7 H7A 0.9300
C8 H8A 0.9300
C9 C14 1.378(3)
C9 C10 1.385(3)
C10 C11 1.388(3)
C10 H10A 0.9300
C11 C12 1.374(4)
C11 H11A 0.9300
C12 C13 1.376(4)
C12 H12A 0.9300
C13 C14 1.391(3)
C13 H13A 0.9300
C14 H14A 0.9300

loop_
_geom_hbond_atom_site_label_D
_geom_hbond_atom_site_label_H
_geom_hbond_atom_site_label_A
_geom_hbond_site_symmetry_A
_geom_hbond_distance_DH
_geom_hbond_distance_HA
_geom_hbond_distance_DA
_geom_hbond_angle_DHA
_geom_hbond_publ_flag
C1 H1B O3 1_565 0.97 2.23 3.183(2) 168 y
C5 H5A O2 3_666 0.93 2.57 3.218(3) 127 y

loop_
_geom_torsion_atom_site_label_1
_geom_torsion_atom_site_label_2
_geom_torsion_atom_site_label_3
_geom_torsion_atom_site_label_4
_geom_torsion
O2 S1 C1 C2 159.03(13)
O3 S1 C1 C2 -72.49(15)
C9 S1 C1 C2 43.46(15)
S1 C1 C2 O1 -93.21(19)
S1 C1 C2 C3 87.07(18)
O1 C2 C3 C4 -178.92(19)
C1 C2 C3 C4 0.8(3)
O1 C2 C3 C8 1.5(3)
C1 C2 C3 C8 -178.84(18)
C8 C3 C4 C5 -0.5(3)
C2 C3 C4 C5 179.91(18)
C3 C4 C5 C6 -0.5(3)
C4 C5 C6 F1 -179.9(2)
C4 C5 C6 C7 1.7(4)
F1 C6 C7 C8 179.8(3)
C5 C6 C7 C8 -1.8(4)
C6 C7 C8 C3 0.7(4)
C4 C3 C8 C7 0.4(3)
C2 C3 C8 C7 -180.0(2)
O2 S1 C9 C14 -23.82(18)
O3 S1 C9 C14 -153.41(16)
C1 S1 C9 C14 89.87(16)
O2 S1 C9 C10 156.30(15)
O3 S1 C9 C10 26.71(18)
C1 S1 C9 C10 -90.01(16)
C14 C9 C10 C11 -0.6(3)
S1 C9 C10 C11 179.24(15)
C9 C10 C11 C12 0.3(3)
C10 C11 C12 C13 0.2(4)
C11 C12 C13 C14 -0.4(4)
C10 C9 C14 C13 0.4(3)
S1 C9 C14 C13 -179.46(16)
C12 C13 C14 C9 0.1(3)

loop_
_cod_related_entry_id
_cod_related_entry_database
_cod_related_entry_code
1 ChemSpider 1224492
